data_7101375
loop_
_publ_author_name
J.W.Wielandt
N.L.Kilah
A.C.Willis
S.B.Wild

_publ_section_title
;
Self-Assembly of Square-Planar Halide Complexes of Phosphine-Stabilized
Stibenium Salts
;
_journal_issue 35
_journal_name_full 'Chemical Communications'
_journal_paper_doi 10.1039/b607136h
_journal_year 2006
_chemical_compound_source
;
?
;
_chemical_formula_moiety ' 4(C15 H19 P1 Sb1), 3(F6 P1), Cl '
_chemical_formula_sum 'C60 H76 Cl F18 P7 Sb4'
_chemical_formula_weight 1878.53
_chemical_name_systematic
;
?
;
_space_group_IT_number 128
_symmetry_cell_setting tetragonal
_symmetry_space_group_name_Hall '-P 4 2n'
_symmetry_space_group_name_H-M 'P 4/m n c'
_atom_sites_solution_hydrogens geom
_atom_sites_solution_primary direct
_audit_creation_date 06-17-01
_audit_creation_method CRYSTALS_ver_12-03-99
_audit_update_record
;
2006-01-18 - Report on C60 H76 Cl F18 P7 Sb4
by Nathan L. Kilah
for J. Wolfram Wielandt and S. Bruce Wild

2005-02-01 - Passes Checkcif with minor warnings.

;
_cell_angle_alpha 90
_cell_angle_beta 90
_cell_angle_gamma 90
_cell_formula_units_Z 2
_cell_length_a 15.4979(2)
_cell_length_b 15.4979(2)
_cell_length_c 15.5355(3)
_cell_measurement_reflns_used 31538
_cell_measurement_temperature 200
_cell_measurement_theta_max 30
_cell_measurement_theta_min 3
_cell_volume 3731.39(10)
_computing_cell_refinement
;
Denzo/Scalepack (Otwinowski & Minor, 1996)
;
_computing_data_collection
;
COLLECT (Nonius BV, 1997)
;
_computing_data_reduction
;
Denzo/Scalepack (Otwinowski & Minor, 1996)
;
_computing_molecular_graphics
;
ORTEP3 (Farrugia 1997)
;
_computing_publication_material
;
CRYSTALS (Watkin et al 2003)
;
_computing_structure_refinement
;
CRYSTALS (Watkin et al 2003)
;
_computing_structure_solution
;
SIR92 (Altomare et al, 1994)
;
_diffrn_ambient_temperature 200
_diffrn_measured_fraction_theta_full 0.998
_diffrn_measured_fraction_theta_max 0.998
_diffrn_measurement_device_type
;
Nonius Kappa CCD
;
_diffrn_measurement_method ' \f and \w scans with CCD '
_diffrn_radiation_monochromator graphite
_diffrn_radiation_type 'Mo K\a'
_diffrn_radiation_wavelength 0.71073
_diffrn_reflns_av_R_equivalents 0.036
_diffrn_reflns_limit_h_max 17
_diffrn_reflns_limit_h_min -21
_diffrn_reflns_limit_k_max 21
_diffrn_reflns_limit_k_min -21
_diffrn_reflns_limit_l_max 21
_diffrn_reflns_limit_l_min -21
_diffrn_reflns_number 56523
_diffrn_reflns_theta_full 30.032
_diffrn_reflns_theta_max 30.032
_diffrn_reflns_theta_min 2.939
_diffrn_standards_decay_% 0.00
_diffrn_standards_interval_count 0
_diffrn_standards_interval_time 0
_diffrn_standards_number 0
_exptl_absorpt_coefficient_mu 1.700
_exptl_absorpt_correction_T_max 0.662
_exptl_absorpt_correction_T_min 0.535
_exptl_absorpt_correction_type integration
_exptl_absorpt_process_details
;
Gaussian integration (Coppens, 1970)
;
_exptl_crystal_colour ' colourless '
_exptl_crystal_density_diffrn 1.673
_exptl_crystal_density_meas ?
_exptl_crystal_description ' plate '
_exptl_crystal_F_000 1848
_exptl_crystal_size_max 0.47
_exptl_crystal_size_mid 0.35
_exptl_crystal_size_min 0.27
_refine_diff_density_max 0.98
_refine_diff_density_min -0.93
_refine_ls_extinction_method None
_refine_ls_goodness_of_fit_ref 1.1976
_refine_ls_hydrogen_treatment noref
_refine_ls_matrix_type full
_refine_ls_number_parameters 124
_refine_ls_number_reflns 1623
_refine_ls_number_restraints 36
_refine_ls_R_factor_all 0.0497
_refine_ls_R_factor_gt 0.0288
_refine_ls_shift/su_max 0.000112
_refine_ls_structure_factor_coef F
_refine_ls_weighting_details
;
Method, part 1, Chebychev polynomial, (Watkin, 1994, Prince, 1982)
[weight] = 1.0/[A~0~*T~0~(x)+A~1~*T~1~(x) ... +A~n-1~]*T~n-1~(x)]
where A~i~ are the Chebychev coefficients listed below and x= Fcalc/Fmax
Method = Robust Weighting (Prince, 1982)
W = [weight] * [1-(deltaF/6*sigmaF)^2^]^2^
A~i~ are:
0.742 0.303 0.476
;
_refine_ls_weighting_scheme calc
_refine_ls_wR_factor_all 0.0443
_refine_ls_wR_factor_gt 0.0340
_refine_ls_wR_factor_ref 0.0340
_reflns_limit_h_max 15
_reflns_limit_h_min 0
_reflns_limit_k_max 21
_reflns_limit_k_min 0
_reflns_limit_l_max 21
_reflns_limit_l_min 0
_reflns_number_gt 1623
_reflns_number_total 2827
_reflns_threshold_expression I>3.00\s(I)
_cod_data_source_file b607136h.txt
_cod_depositor_comments
;
The following automatic conversions were performed:
'_symmetry_cell_setting' value 'Tetragonal' changed to 'tetragonal'
according to '/home/saulius/struct/CIF-dictionaries/cif_core.dic'
dictionary named 'cif_core.dic' version 2.4.1 from 2010-06-29.

Automatic conversion script
Id: cif_fix_enum 1527 2010-12-29 10:47:43Z saulius 

The following automatic conversions were performed:

'_exptl_crystal_density_meas' value ' not measured ' was changed to
'?' - the value is perceived as not measured.

Automatic conversion script
Id: cif_fix_values 3008 2015-01-20 13:52:24Z robertas 
;
_cod_original_sg_symbol_H-M 'P 4/m n c '
_cod_original_formula_sum ' C60 H76 Cl1 F18 P7 Sb4 '
_cod_database_code 7101375

loop_
_symmetry_equiv_pos_as_xyz
x,y,z
-x,-y,-z
-y,x,z
y,-x,-z
-x,-y,z
x,y,-z
y,-x,z
-y,x,-z
-x+1/2,y+1/2,z+1/2
x+1/2,-y+1/2,-z+1/2
y+1/2,x+1/2,z+1/2
-y+1/2,-x+1/2,-z+1/2
x+1/2,-y+1/2,z+1/2
-x+1/2,y+1/2,-z+1/2
-y+1/2,-x+1/2,z+1/2
y+1/2,x+1/2,-z+1/2

loop_
_atom_site_label
_atom_site_type_symbol
_atom_site_fract_x
_atom_site_fract_y
_atom_site_fract_z
_atom_site_U_iso_or_equiv
_atom_site_occupancy
_atom_site_adp_type
_atom_site_refinement_flags_posn
_atom_site_refinement_flags_adp
_atom_site_refinement_flags_occupancy
Sb1 Sb 0.12074(2) 0.16241(2) 0.0000 0.0318 1.0000 Uani S T .
Cl1 Cl 0.0000 0.0000 0.0000 0.0411 1.0000 Uani S T .
P1 P 0.23370(9) 0.28562(9) 0.0000 0.0367 1.0000 Uani S T .
P2 P 0.5000 0.0000 0.0000 0.0655 1.0000 Uani DS TU .
P3 P 0.5000 0.5000 0.0000 0.0344 1.0000 Uani DS TU .
F1 F 0.4019(2) -0.0328(3) 0.0000 0.0812 1.0000 Uani DS TU .
F2 F 0.4927(7) 0.0399(7) -0.0911(8) 0.1254 0.5000 Uani D U .
F3 F 0.4687(4) 0.0877(5) 0.0406(7) 0.1045 0.5000 Uani D U .
F4 F 0.5000 0.5000 0.0992(9) 0.1474 0.63(2) Uani DS TU P
F5 F 0.4027(4) 0.4772(4) 0.0000 0.0994 0.63(2) Uani DS TU P
C11 C 0.1827(2) 0.1087(2) 0.1119(2) 0.0327 1.0000 Uani . . .
C12 C 0.1329(3) 0.1127(3) 0.1865(3) 0.0500 1.0000 Uani . . .
C13 C 0.1653(4) 0.0853(4) 0.2645(3) 0.0607 1.0000 Uani . . .
C14 C 0.2484(4) 0.0532(3) 0.2696(3) 0.0607 1.0000 Uani . . .
C15 C 0.2984(3) 0.0486(3) 0.1965(3) 0.0544 1.0000 Uani . . .
C16 C 0.2659(3) 0.0757(3) 0.1174(3) 0.0422 1.0000 Uani . . .
C31 C 0.2187(3) 0.3520(3) 0.0939(4) 0.0677 1.0000 Uani . . .
C41 C 0.3461(4) 0.2554(4) 0.0000 0.0440 1.0000 Uani S T .
H121 H 0.0727 0.1358 0.1835 0.0601 1.0000 Uiso . . .
H131 H 0.1287 0.0886 0.3175 0.0725 1.0000 Uiso . . .
H141 H 0.2720 0.0335 0.3262 0.0727 1.0000 Uiso . . .
H151 H 0.3586 0.0257 0.2002 0.0654 1.0000 Uiso . . .
H161 H 0.3024 0.0713 0.0645 0.0506 1.0000 Uiso . . .
H311 H 0.2567 0.4039 0.0900 0.0806 1.0000 Uiso . . .
H312 H 0.1570 0.3708 0.0973 0.0806 1.0000 Uiso . . .
H313 H 0.2337 0.3182 0.1466 0.0806 1.0000 Uiso . . .
H411 H 0.3826 0.3085 0.0000 0.0526 1.0000 Uiso . . .
H412 H 0.3583 0.2181 -0.0511 0.0526 1.0000 Uiso . . .

loop_
_atom_site_aniso_label
_atom_site_aniso_U_11
_atom_site_aniso_U_22
_atom_site_aniso_U_33
_atom_site_aniso_U_23
_atom_site_aniso_U_13
_atom_site_aniso_U_12
Sb1 0.02412(16) 0.03094(17) 0.04019(18) 0.0000 0.0000 0.00335(11)
Cl1 0.0361(7) 0.0361(7) 0.0512(15) 0.0000 0.0000 0.0000
P1 0.0320(6) 0.0287(6) 0.0496(7) 0.0000 0.0000 -0.0006(5)
P2 0.0253(9) 0.0330(10) 0.138(3) 0.0000 0.0000 0.0060(8)
P3 0.0325(7) 0.0325(7) 0.0382(13) 0.0000 0.0000 0.0000
F1 0.0288(17) 0.048(2) 0.167(5) 0.0000 0.0000 0.0018(15)
F2 0.083(6) 0.146(10) 0.148(8) 0.049(7) -0.021(7) -0.035(9)
F3 0.041(3) 0.058(4) 0.215(12) -0.052(5) 0.014(5) 0.006(3)
F4 0.173(8) 0.173(8) 0.095(9) 0.0000 0.0000 0.0000
F5 0.022(3) 0.036(4) 0.240(11) 0.0000 0.0000 -0.002(2)
C11 0.0372(18) 0.0306(16) 0.0302(15) -0.0016(13) 0.0017(14) -0.0014(12)
C12 0.063(3) 0.047(2) 0.041(2) -0.0021(18) 0.0143(19) 0.0034(19)
C13 0.097(4) 0.050(2) 0.035(2) -0.0052(19) 0.014(2) -0.004(3)
C14 0.104(4) 0.043(2) 0.034(2) 0.0026(19) -0.014(2) -0.017(2)
C15 0.056(3) 0.053(2) 0.054(3) 0.010(2) -0.018(2) -0.003(2)
C16 0.0371(19) 0.049(2) 0.041(2) 0.0070(17) -0.0022(17) 0.0003(17)
C31 0.054(3) 0.057(3) 0.092(4) -0.036(3) 0.000(3) -0.001(2)
C41 0.034(3) 0.035(3) 0.063(4) 0.0000 0.0000 -0.002(2)

loop_
_atom_type_symbol
_atom_type_scat_dispersion_real
_atom_type_scat_dispersion_imag
_atom_type_scat_Cromer_Mann_a1
_atom_type_scat_Cromer_Mann_b1
_atom_type_scat_Cromer_Mann_a2
_atom_type_scat_Cromer_Mann_b2
_atom_type_scat_Cromer_Mann_a3
_atom_type_scat_Cromer_Mann_b3
_atom_type_scat_Cromer_Mann_a4
_atom_type_scat_Cromer_Mann_b4
_atom_type_scat_Cromer_Mann_c
_atom_type_scat_source
'C ' 0.0033 0.0016 2.3100 20.8439 1.0200 10.2075 1.5886 0.5687 0.8650 51.6512 0.2156 International_Tables_Vol_IV_Table_2.2B
'H ' 0.0000 0.0000 0.4930 10.5109 0.3229 26.1257 0.1402 3.1424 0.0408 57.7998 0.0030 International_Tables_Vol_IV_Table_2.2B
'Cl ' 0.1484 0.1585 11.4604 0.0104 7.1964 1.1662 6.2556 18.5194 1.6455 47.7784 -9.5574 International_Tables_Vol_IV_Table_2.2B
'F ' 0.0171 0.0103 3.5392 10.2825 2.6412 4.2944 1.5170 0.2615 1.0243 26.1476 0.2776 International_Tables_Vol_IV_Table_2.2B
'P ' 0.1023 0.0942 6.4345 1.9067 4.1791 27.1570 1.7800 0.5260 1.4908 68.1645 1.1149 International_Tables_Vol_IV_Table_2.2B
'Sb ' -0.5866 1.5461 19.6418 5.3034 19.0455 0.4607 5.0371 27.9074 2.6827 75.2825 4.5909 International_Tables_Vol_IV_Table_2.2B

loop_
_exptl_crystal_face_index_h
_exptl_crystal_face_index_k
_exptl_crystal_face_index_l
_exptl_crystal_face_perp_dist
1 0 -1 0.200
-1 0 1 0.230
-1 1 -1 0.220
0 1 -2 0.150
0 -1 2 0.120
-1 -2 -1 0.200
3 -3 -1 0.200
-7 -3 -2 0.260
-2 1 0 0.270
-2 6 3 0.220
6 7 4 0.150

loop_
_geom_angle_atom_site_label_1
_geom_angle_site_symmetry_1
_geom_angle_atom_site_label_2
_geom_angle_atom_site_label_3
_geom_angle_site_symmetry_3
_geom_angle
_geom_angle_publ_flag
C11 6_555 Sb1 Cl1 . 87.45(9) yes
C11 6_555 Sb1 P1 . 89.08(9) yes
Cl1 . Sb1 P1 . 174.12(3) yes
C11 6_555 Sb1 C11 . 107.64(19) yes
Cl1 . Sb1 C11 . 87.45(9) yes
P1 . Sb1 C11 . 89.08(9) yes
Sb1 . Cl1 Sb1 2_555 179.996 yes
Sb1 . Cl1 Sb1 3_555 90.000 yes
Sb1 2_555 Cl1 Sb1 3_555 90.000 yes
Sb1 . Cl1 Sb1 4_555 90.000 yes
Sb1 2_555 Cl1 Sb1 4_555 90.000 yes
Sb1 3_555 Cl1 Sb1 4_555 179.996 yes
Sb1 . P1 C31 6_555 109.51(19) yes
Sb1 . P1 C31 . 109.51(19) yes
C31 6_555 P1 C31 . 108.3(4) yes
Sb1 . P1 C41 . 117.45(19) yes
C31 6_555 P1 C41 . 105.8(2) yes
C31 . P1 C41 . 105.8(2) yes
F1 2_655 P2 F3 6_555 91.1(3) yes
F1 2_655 P2 F3 2_655 88.9(3) yes
F3 6_555 P2 F3 2_655 132.7(8) yes
F1 2_655 P2 F3 5_655 88.9(3) yes
F3 6_555 P2 F3 5_655 179.993 yes
F1 2_655 P2 F2 2_655 93.3(4) yes
F3 6_555 P2 F2 2_655 137.2(5) yes
F3 2_655 P2 F2 2_655 90.0(8) yes
F1 2_655 P2 F2 5_655 93.3(4) yes
F3 6_555 P2 F2 5_655 90.0(8) yes
F3 5_655 P2 F2 5_655 90.0(8) yes
F1 2_655 P2 F2 6_555 86.7(4) yes
F3 6_555 P2 F2 6_555 90.0(8) yes
F3 5_655 P2 F2 6_555 90.0(8) yes
F1 2_655 P2 F1 . 179.993 yes
F3 6_555 P2 F1 . 88.9(3) yes
F3 2_655 P2 F1 . 91.1(3) yes
F3 5_655 P2 F1 . 91.1(3) yes
F2 2_655 P2 F1 . 86.7(4) yes
F1 2_655 P2 F2 . 86.7(4) yes
F3 2_655 P2 F2 . 90.0(8) yes
F2 2_655 P2 F2 . 179.993 yes
F1 2_655 P2 F3 . 91.1(3) yes
F3 2_655 P2 F3 . 179.993 yes
F2 2_655 P2 F3 . 90.0(8) yes
F2 5_655 P2 F2 6_555 179.993 yes
F2 5_655 P2 F1 . 86.7(4) yes
F2 6_555 P2 F1 . 93.3(4) yes
F1 . P2 F2 . 93.3(4) yes
F1 . P2 F3 . 88.9(3) yes
F2 . P2 F3 . 90.0(8) yes
F5 4_565 P3 F5 3_655 179.993 yes
F5 4_565 P3 F5 2_665 90.000 yes
F5 3_655 P3 F5 2_665 90.000 yes
F5 4_565 P3 F4 2_665 90.000 yes
F5 3_655 P3 F4 2_665 90.000 yes
F5 2_665 P3 F4 2_665 90.000 yes
F5 4_565 P3 F4 . 90.000 yes
F5 3_655 P3 F4 . 90.000 yes
F5 2_665 P3 F4 . 90.000 yes
F4 2_665 P3 F4 . 179.993 yes
F5 4_565 P3 F5 . 90.000 yes
F5 3_655 P3 F5 . 90.000 yes
F5 2_665 P3 F5 . 179.993 yes
F4 2_665 P3 F5 . 90.000 yes
F4 . P3 F5 . 90.000 yes
Sb1 . C11 C12 . 114.1(3) yes
Sb1 . C11 C16 . 127.3(3) yes
C12 . C11 C16 . 118.5(4) yes
C11 . C12 C13 . 121.1(5) yes
C11 . C12 H121 . 119.508 no
C13 . C12 H121 . 119.405 no
C12 . C13 C14 . 120.0(5) yes
C12 . C13 H131 . 120.073 no
C14 . C13 H131 . 119.962 no
C13 . C14 C15 . 119.8(4) yes
C13 . C14 H141 . 120.062 no
C15 . C14 H141 . 120.168 no
C14 . C15 C16 . 120.5(5) yes
C14 . C15 H151 . 119.728 no
C16 . C15 H151 . 119.758 no
C15 . C16 C11 . 120.1(4) yes
C15 . C16 H161 . 119.971 no
C11 . C16 H161 . 119.919 no
P1 . C31 H311 . 109.596 no
P1 . C31 H312 . 109.454 no
H311 . C31 H312 . 109.332 no
P1 . C31 H313 . 109.591 no
H311 . C31 H313 . 109.538 no
H312 . C31 H313 . 109.315 no
H412 6_555 C41 P1 . 109.422 no
H412 6_555 C41 H411 . 111.618 no
P1 . C41 H411 . 109.461 no
H412 6_555 C41 H412 . 105.204 no
P1 . C41 H412 . 109.422 no
H411 . C41 H412 . 111.618 no

loop_
_geom_bond_atom_site_label_1
_geom_bond_atom_site_label_2
_geom_bond_site_symmetry_2
_geom_bond_distance
_geom_bond_publ_flag
Sb1 C11 6_555 2.153(4) yes
Sb1 Cl1 . 3.1363(3) yes
Sb1 P1 . 2.5906(14) yes
Sb1 C11 . 2.153(4) yes
P1 C31 6_555 1.799(5) yes
P1 C31 . 1.799(5) yes
P1 C41 . 1.804(6) yes
P2 F1 2_655 1.602(4) yes
P2 F3 6_555 1.575(6) yes
P2 F3 2_655 1.575(6) yes
P2 F3 5_655 1.575(6) yes
P2 F2 2_655 1.548(10) yes
P2 F2 5_655 1.548(10) yes
P2 F2 6_555 1.548(10) yes
P2 F1 . 1.602(4) yes
P2 F2 . 1.548(10) yes
P2 F3 . 1.575(6) yes
P3 F5 4_565 1.548(6) yes
P3 F5 3_655 1.548(6) yes
P3 F5 2_665 1.548(6) yes
P3 F4 2_665 1.542(14) yes
P3 F4 . 1.542(14) yes
P3 F5 . 1.548(6) yes
C11 C12 . 1.394(6) yes
C11 C16 . 1.390(5) yes
C12 C13 . 1.379(7) yes
C12 H121 . 1.000 no
C13 C14 . 1.382(9) yes
C13 H131 . 1.000 no
C14 C15 . 1.377(8) yes
C14 H141 . 1.000 no
C15 C16 . 1.392(6) yes
C15 H151 . 0.999 no
C16 H161 . 1.000 no
C31 H311 . 1.000 no
C31 H312 . 1.002 no
C31 H313 . 1.000 no
C41 H412 6_555 1.000 no
C41 H411 . 0.999 no
C41 H412 . 1.000 no

loop_
_geom_contact_atom_site_label_1
_geom_contact_atom_site_label_2
_geom_contact_distance
_geom_contact_site_symmetry_2
_geom_contact_publ_flag
Sb1 Cl1 3.1364(3) . no
Sb1 Sb1 4.4355(4) 3_555 no

loop_
_geom_torsion_atom_site_label_1
_geom_torsion_atom_site_label_2
_geom_torsion_atom_site_label_3
_geom_torsion_atom_site_label_4
_geom_torsion
_geom_torsion_site_symmetry_1
_geom_torsion_site_symmetry_4
_geom_torsion_publ_flag
C11 Sb1 P1 C31 -66.9(2) . . no
C11 Sb1 P1 C41 53.84(8) . . no
C11 Sb1 P1 C31 174.6(2) . 6_555 no
C11 Sb1 P1 C31 -174.6(2) 6_555 . no
P1 Sb1 C11 C12 112.4(3) . . no
P1 Sb1 C11 C16 -64.2(3) . . no
C11 Sb1 C11 C12 -158.9(3) 6_555 . no
C11 Sb1 C11 C16 24.5(4) 6_555 . no
Sb1 C11 C12 C13 -176.4(4) . . no
C16 C11 C12 C13 0.5(6) . . no
Sb1 C11 C16 C15 175.6(3) . . no
C12 C11 C16 C15 -0.9(6) . . no
C11 C12 C13 C14 0.0(8) . . no
C12 C13 C14 C15 -0.1(8) . . no
C13 C14 C15 C16 -0.2(7) . . no
C14 C15 C16 C11 0.8(7) . . no
